data_1001518
loop_
_publ_author_name
'Ledesert, M'
'Labbe, Ph'
'Groult, D'
'Daniel, Ph'
'Hervieu, M'
'Raveau, B'

_publ_section_title
;
The crystal structure of the cadmium derivative 1212 lead cuprate (Pb,
Cd)Sr~2~YCu~2~O~7~
;
_journal_coden_ASTM EJSCE5
_journal_name_full
;
European Journal of Solid State Inorganic Chemistry
;
_journal_page_first 357
_journal_page_last 367
_journal_volume 30
_journal_year 1993
_chemical_formula_structural
;
(Pb0.56 Cd0.26) (Cd0.07 Cu0.11) Sr2 (Y0.91 Sr0.09) Cu2 O7
;
_chemical_formula_sum 'Cd0.33 Cu2.11 O7 Pb0.56 Sr2.09 Y0.91'
_chemical_name_systematic
;
Lead cadmium strontium yttrium copper oxide (0.6/0.3/2.1/0.9/2.1/7)
;
_space_group_IT_number 123
_symmetry_cell_setting tetragonal
_symmetry_Int_Tables_number 123
_symmetry_space_group_name_Hall '-P 4 2'
_symmetry_space_group_name_H-M 'P 4/m m m'
_cell_angle_alpha 90
_cell_angle_beta 90
_cell_angle_gamma 90
_cell_formula_units_Z 1
_cell_length_a 3.8108(9)
_cell_length_b 3.8108(9)
_cell_length_c 11.927(2)
_cell_volume 173.2
_refine_ls_R_factor_all 0.033
_cod_original_formula_sum 'Cd.33 Cu2.11 O7 Pb.56 Sr2.09 Y.91'
_cod_database_code 1001518

loop_
_symmetry_equiv_pos_as_xyz
x,y,z
-x,-y,z
-x,y,z
x,-y,z
-y,x,z
y,-x,z
y,x,z
-y,-x,z
-x,-y,-z
x,y,-z
x,-y,-z
-x,y,-z
y,-x,-z
-y,x,-z
-y,-x,-z
y,x,-z

loop_
_atom_site_aniso_label
_atom_site_aniso_U_11
_atom_site_aniso_U_12
_atom_site_aniso_U_13
_atom_site_aniso_U_22
_atom_site_aniso_U_23
_atom_site_aniso_U_33
Pb1 0.0405(6) 0. 0. 0.0405(6) 0. 0.0073(4)
Cd1 0.0405(6) 0. 0. 0.0405(6) 0. 0.0073(4)
Y1 0.0061(4) 0. 0. 0.0061(4) 0. 0.0115(7)
Sr1 0.0061(4) 0. 0. 0.0061(4) 0. 0.0115(7)
Sr2 0.0125(3) 0. 0. 0.0125(3) 0. 0.0139(5)
Cu1 0.0046(3) 0. 0. 0.0046(3) 0. 0.0128(6)
O1 0.012(3) 0. 0. 0.003(2) 0. 0.024(3)
O2 0.017(3) 0. 0. 0.017(3) 0. 0.025(6)
O3 0.08(4) 0. 0. 0.03(2) 0. 0.03(1)

loop_
_atom_site_label
_atom_site_type_symbol
_atom_site_symmetry_multiplicity
_atom_site_Wyckoff_symbol
_atom_site_fract_x
_atom_site_fract_y
_atom_site_fract_z
_atom_site_occupancy
_atom_site_attached_hydrogens
_atom_site_calc_flag
Pb1 Pb4+ 1 a 0. 0. 0. 0.56 0 d
Cd1 Cd2+ 1 a 0. 0. 0. 0.26 0 d
Y1 Y3+ 1 d 0.5 0.5 0.5 0.91 0 d
Sr1 Sr2+ 1 d 0.5 0.5 0.5 0.09 0 d
Sr2 Sr2+ 2 h 0.5 0.5 0.2091(1) 1. 0 d
Cu1 Cu2+ 2 g 0. 0. 0.3614(2) 1. 0 d
O1 O2- 4 i 0. 0.5 0.3782(6) 1. 0 d
O2 O2- 2 g 0. 0. 0.168(1) 1. 0 d
O3 O2- 4 n 0.36(1) 0.5 0. 0.25 0 d
Cd2 Cd2+ 4 l 0. 0.190(6) 0. 0.0175 0 d
Cu2 Cu2+ 4 l 0. 0.190(6) 0. 0.0275 0 d

loop_
_atom_type_symbol
_atom_type_oxidation_number
Pb4+ 4.000
Cd2+ 2.000
Y3+ 3.000
Sr2+ 2.000
Cu2+ 1.986
O2- -2.000
